data_7237206
loop_
_publ_author_name
'Wang, Kangcai'
'Chinnam, Ajay Kumar'
'Petrutik, Natan'
'Komarala, Eswaravara Prasadarao'
'Zhang, Qinghua'
'Yan, Qi-Long'
'Dobrovetsky, Roman'
'Gozin, Michael'

_publ_section_title
;
 Iodocuprate-containing ionic liquids as promoters for green propulsion
;
_journal_issue 45
_journal_name_full 'Journal of Materials Chemistry A'
_journal_page_first 22819
_journal_paper_doi 10.1039/C8TA08042A
_journal_volume 6
_journal_year 2018
_chemical_formula_moiety '0.25(Cu4 I8), C6 H11 N2'
_chemical_formula_sum 'C6 H11 Cu I2 N2'
_chemical_formula_weight 428.51
_space_group_crystal_system triclinic
_space_group_IT_number 2
_space_group_name_Hall '-P 1'
_space_group_name_H-M_alt 'P -1'
_atom_sites_solution_hydrogens geom
_atom_sites_solution_primary direct
_audit_creation_date 2018-04-18
_audit_creation_method
;
Olex2 1.2-beta
(compiled 2016.07.08 svn.r3312 for OlexSys, GUI svn.r5203)
;
_audit_update_record
;
2018-07-11 deposited with the CCDC.
2018-10-17 downloaded from the CCDC.
;
_cell_angle_alpha 84.862(4)
_cell_angle_beta 70.861(4)
_cell_angle_gamma 68.636(4)
_cell_formula_units_Z 4
_cell_length_a 9.562(2)
_cell_length_b 11.187(2)
_cell_length_c 12.146(3)
_cell_measurement_reflns_used 4717
_cell_measurement_temperature 173
_cell_measurement_theta_max 27.41
_cell_measurement_theta_min 2.51
_cell_volume 1142.4(4)
_computing_cell_refinement 'SAINT v8.34A (Bruker, 2013)'
_computing_data_reduction 'SAINT v8.34A (Bruker, 2013)'
_computing_molecular_graphics 'Olex2 (Dolomanov et al., 2009)'
_computing_publication_material 'Olex2 (Dolomanov et al., 2009)'
_computing_structure_refinement 'ShelXL (Sheldrick, 2015)'
_computing_structure_solution 'SIR2004 (Burla et al., 2007)'
_diffrn_ambient_temperature 173
_diffrn_measured_fraction_theta_full 0.986
_diffrn_measured_fraction_theta_max 0.974
_diffrn_measurement_device_type 'Bruker APEX-II CCD'
_diffrn_measurement_method '\f and \w scans'
_diffrn_radiation_type MoK\a
_diffrn_radiation_wavelength 0.71073
_diffrn_reflns_av_R_equivalents 0.0294
_diffrn_reflns_av_unetI/netI 0.0468
_diffrn_reflns_Laue_measured_fraction_full 0.986
_diffrn_reflns_Laue_measured_fraction_max 0.974
_diffrn_reflns_limit_h_max 12
_diffrn_reflns_limit_h_min -12
_diffrn_reflns_limit_k_max 13
_diffrn_reflns_limit_k_min -14
_diffrn_reflns_limit_l_max 15
_diffrn_reflns_limit_l_min -15
_diffrn_reflns_number 10223
_diffrn_reflns_point_group_measured_fraction_full 0.986
_diffrn_reflns_point_group_measured_fraction_max 0.974
_diffrn_reflns_theta_full 25.242
_diffrn_reflns_theta_max 27.431
_diffrn_reflns_theta_min 1.776
_diffrn_standards_number 0
_exptl_absorpt_coefficient_mu 7.267
_exptl_absorpt_correction_T_max 0.7455
_exptl_absorpt_correction_T_min 0.3182
_exptl_absorpt_correction_type multi-scan
_exptl_absorpt_process_details
;
SADABS-2014/5 (Bruker,2014/5) was used for absorption correction.
wR2(int) was 0.1087 before and 0.0473 after correction.
The Ratio of minimum to maximum transmission is 0.4268.
The \l/2 correction factor is 0.00150.
;
_exptl_crystal_colour 'clear whiteish colourless'
_exptl_crystal_colour_lustre clear
_exptl_crystal_colour_modifier whiteish
_exptl_crystal_colour_primary colourless
_exptl_crystal_density_diffrn 2.491
_exptl_crystal_description block
_exptl_crystal_F_000 784
_exptl_crystal_size_max 0.24
_exptl_crystal_size_mid 0.22
_exptl_crystal_size_min 0.2
_refine_diff_density_max 0.911
_refine_diff_density_min -1.186
_refine_diff_density_rms 0.213
_refine_ls_extinction_method none
_refine_ls_goodness_of_fit_ref 1.019
_refine_ls_hydrogen_treatment constr
_refine_ls_matrix_type full
_refine_ls_number_parameters 203
_refine_ls_number_reflns 5094
_refine_ls_number_restraints 0
_refine_ls_restrained_S_all 1.019
_refine_ls_R_factor_all 0.0366
_refine_ls_R_factor_gt 0.0303
_refine_ls_shift/su_max 0.001
_refine_ls_shift/su_mean 0.000
_refine_ls_structure_factor_coef Fsqd
_refine_ls_weighting_details 'w=1/[\s^2^(Fo^2^)+(0.0493P)^2^] where P=(Fo^2^+2Fc^2^)/3'
_refine_ls_weighting_scheme calc
_refine_ls_wR_factor_gt 0.0861
_refine_ls_wR_factor_ref 0.0903
_reflns_Friedel_coverage 0.000
_reflns_number_gt 4373
_reflns_number_total 5094
_reflns_threshold_expression 'I > 2\s(I)'
_cod_data_source_file c8ta08042a2.cif
_cod_data_source_block mo_20180342kcw-04_0m
_cod_database_code 7237206
_shelx_space_group_comment
;
The symmetry employed for this shelxl refinement is uniquely defined
by the following loop, which should always be used as a source of
symmetry information in preference to the above space-group names.
They are only intended as comments.
;
_olex2_refinement_description
;
1. Fixed Uiso
 At 1.2 times of:
  All C(H) groups, All C(H,H) groups
 At 1.5 times of:
  All C(H,H,H) groups
2.a Secondary CH2 refined with riding coordinates:
 C3(H3A,H3B), C9(H9A,H9B)
2.b Aromatic/amide H refined with riding coordinates:
 C6(H6), C2(H2), C5(H5), C12(H12), C11(H11), C8(H8)
2.c Idealised Me refined as rotating group:
 C1(H1A,H1B,H1C), C7(H7A,H7B,H7C), C10(H10A,H10B,H10C), C4(H4A,H4B,H4C)
;
_shelx_shelxl_version_number 2014/7
_olex2_submission_special_instructions 'No special instructions were received'

loop_
_space_group_symop_operation_xyz
'x, y, z'
'-x, -y, -z'

loop_
_atom_site_label
_atom_site_type_symbol
_atom_site_fract_x
_atom_site_fract_y
_atom_site_fract_z
_atom_site_U_iso_or_equiv
_atom_site_adp_type
_atom_site_occupancy
_atom_site_site_symmetry_order
_atom_site_calc_flag
_atom_site_refinement_flags_posn
I1 I 1.18166(4) 0.33046(3) 0.55882(3) 0.02231(9) Uani 1 1 d .
I4 I 0.66033(4) 0.47419(3) 0.74291(3) 0.02464(10) Uani 1 1 d .
I2 I 0.91242(4) 0.71136(3) 0.74840(3) 0.02316(10) Uani 1 1 d .
I3 I 0.40750(4) 0.90605(3) 0.74647(3) 0.03236(11) Uani 1 1 d .
Cu2 Cu 0.92045(8) 0.52520(6) 0.61711(6) 0.03117(17) Uani 1 1 d .
Cu1 Cu 0.65989(8) 0.71302(7) 0.69205(7) 0.03814(19) Uani 1 1 d .
N2 N 0.7147(5) 0.2246(4) 0.5193(4) 0.0241(9) Uani 1 1 d .
N1 N 0.8635(5) 0.0981(4) 0.6151(4) 0.0249(9) Uani 1 1 d .
N3 N 0.3757(5) 0.2790(4) 0.9190(4) 0.0290(10) Uani 1 1 d .
N4 N 0.2720(6) 0.4830(5) 0.9139(4) 0.0319(11) Uani 1 1 d .
C6 C 0.6557(6) 0.1293(5) 0.5612(5) 0.0268(11) Uani 1 1 d .
H6 H 0.5665 0.1202 0.5495 0.032 Uiso 1 1 calc R
C2 C 0.8411(6) 0.2041(5) 0.5520(4) 0.0225(10) Uani 1 1 d .
H2 H 0.9049 0.2559 0.5337 0.027 Uiso 1 1 calc R
C5 C 0.7476(6) 0.0491(5) 0.6229(5) 0.0274(11) Uani 1 1 d .
H5 H 0.7343 -0.0250 0.6628 0.033 Uiso 1 1 calc R
C12 C 0.3268(7) 0.3042(6) 0.8222(5) 0.0312(13) Uani 1 1 d .
H12 H 0.3376 0.2428 0.7679 0.037 Uiso 1 1 calc R
C1 C 0.6485(7) 0.3326(5) 0.4516(5) 0.0344(13) Uani 1 1 d .
H1A H 0.6732 0.3024 0.3718 0.052 Uiso 1 1 calc GR
H1B H 0.6946 0.3982 0.4500 0.052 Uiso 1 1 calc GR
H1C H 0.5333 0.3696 0.4878 0.052 Uiso 1 1 calc GR
C3 C 0.9857(7) 0.0474(5) 0.6727(5) 0.0329(13) Uani 1 1 d .
H3A H 1.0660 0.0884 0.6408 0.040 Uiso 1 1 calc R
H3B H 1.0395 -0.0461 0.6554 0.040 Uiso 1 1 calc R
C11 C 0.2609(7) 0.4323(6) 0.8190(5) 0.0339(13) Uani 1 1 d .
H11 H 0.2154 0.4790 0.7623 0.041 Uiso 1 1 calc R
C8 C 0.3406(7) 0.3891(5) 0.9736(5) 0.0314(12) Uani 1 1 d .
H8 H 0.3613 0.3983 1.0432 0.038 Uiso 1 1 calc R
C9 C 0.2221(8) 0.6221(6) 0.9418(6) 0.0453(16) Uani 1 1 d .
H9A H 0.2237 0.6714 0.8698 0.054 Uiso 1 1 calc R
H9B H 0.2965 0.6364 0.9753 0.054 Uiso 1 1 calc R
C7 C 0.4479(8) 0.1505(6) 0.9598(6) 0.0471(17) Uani 1 1 d .
H7A H 0.4057 0.0910 0.9392 0.071 Uiso 1 1 calc GR
H7B H 0.4230 0.1547 1.0446 0.071 Uiso 1 1 calc GR
H7C H 0.5630 0.1203 0.9227 0.071 Uiso 1 1 calc GR
C10 C 0.0588(8) 0.6670(7) 1.0273(7) 0.0527(19) Uani 1 1 d .
H10A H -0.0152 0.6570 0.9921 0.079 Uiso 1 1 calc GR
H10B H 0.0274 0.7576 1.0488 0.079 Uiso 1 1 calc GR
H10C H 0.0571 0.6157 1.0972 0.079 Uiso 1 1 calc GR
C4 C 0.9167(9) 0.0715(7) 0.8037(6) 0.055(2) Uani 1 1 d .
H4A H 0.8582 0.1636 0.8211 0.083 Uiso 1 1 calc GR
H4B H 1.0026 0.0423 0.8381 0.083 Uiso 1 1 calc GR
H4C H 0.8448 0.0242 0.8366 0.083 Uiso 1 1 calc GR

loop_
_atom_site_aniso_label
_atom_site_aniso_U_11
_atom_site_aniso_U_22
_atom_site_aniso_U_33
_atom_site_aniso_U_23
_atom_site_aniso_U_13
_atom_site_aniso_U_12
I1 0.01839(16) 0.02581(18) 0.02095(17) 0.00011(13) -0.00839(12) -0.00383(13)
I4 0.02307(17) 0.02394(17) 0.02575(18) -0.00313(13) -0.00189(13) -0.01134(14)
I2 0.02372(17) 0.02174(17) 0.02784(18) -0.00019(13) -0.01345(13) -0.00751(13)
I3 0.02275(18) 0.02809(19) 0.0431(2) -0.00920(16) -0.01340(15) -0.00051(15)
Cu2 0.0221(3) 0.0279(4) 0.0380(4) -0.0081(3) -0.0042(3) -0.0053(3)
Cu1 0.0253(4) 0.0259(4) 0.0613(5) -0.0018(3) -0.0186(3) -0.0020(3)
N2 0.022(2) 0.021(2) 0.027(2) 0.0011(18) -0.0065(17) -0.0060(17)
N1 0.020(2) 0.021(2) 0.030(2) -0.0031(18) -0.0059(18) -0.0046(17)
N3 0.030(2) 0.032(2) 0.023(2) -0.0034(19) -0.0124(19) -0.005(2)
N4 0.032(3) 0.032(3) 0.034(3) 0.003(2) -0.012(2) -0.013(2)
C6 0.024(3) 0.025(3) 0.038(3) 0.000(2) -0.013(2) -0.012(2)
C2 0.023(2) 0.019(2) 0.026(3) -0.005(2) -0.009(2) -0.006(2)
C5 0.026(3) 0.024(3) 0.037(3) 0.001(2) -0.011(2) -0.014(2)
C12 0.031(3) 0.041(3) 0.020(3) -0.003(2) -0.012(2) -0.006(3)
C1 0.032(3) 0.028(3) 0.043(3) 0.003(3) -0.018(3) -0.005(2)
C3 0.026(3) 0.028(3) 0.045(3) 0.002(3) -0.016(2) -0.006(2)
C11 0.036(3) 0.035(3) 0.033(3) 0.002(3) -0.015(2) -0.013(3)
C8 0.038(3) 0.034(3) 0.027(3) 0.001(2) -0.014(2) -0.015(3)
C9 0.046(4) 0.034(3) 0.054(4) 0.001(3) -0.017(3) -0.012(3)
C7 0.047(4) 0.040(4) 0.041(4) 0.003(3) -0.019(3) 0.004(3)
C10 0.049(4) 0.050(4) 0.054(4) -0.013(4) -0.017(3) -0.008(3)
C4 0.051(4) 0.056(4) 0.058(5) -0.022(4) -0.033(4) 0.001(3)

loop_
_atom_type_symbol
_atom_type_description
_atom_type_scat_dispersion_real
_atom_type_scat_dispersion_imag
_atom_type_scat_source
C C 0.0033 0.0016 'International Tables Vol C Tables 4.2.6.8 and 6.1.1.4'
H H 0.0000 0.0000 'International Tables Vol C Tables 4.2.6.8 and 6.1.1.4'
Cu Cu 0.3201 1.2651 'International Tables Vol C Tables 4.2.6.8 and 6.1.1.4'
I I -0.4742 1.8119 'International Tables Vol C Tables 4.2.6.8 and 6.1.1.4'
N N 0.0061 0.0033 'International Tables Vol C Tables 4.2.6.8 and 6.1.1.4'

loop_
_geom_angle_atom_site_label_1
_geom_angle_atom_site_label_2
_geom_angle_atom_site_label_3
_geom_angle
_geom_angle_site_symmetry_1
_geom_angle_site_symmetry_3
Cu2 I1 Cu2 61.58(3) . 2_766
Cu2 I1 Cu1 53.05(2) 2_766 2_766
Cu2 I1 Cu1 114.64(3) . 2_766
Cu1 I4 Cu2 56.58(2) . .
Cu2 I2 Cu1 56.20(2) . .
I1 Cu2 I1 118.42(3) . 2_766
I1 Cu2 I4 115.93(3) . .
I1 Cu2 I2 115.75(3) . .
I1 Cu2 Cu2 62.86(2) . 2_766
I4 Cu2 I1 101.06(3) . 2_766
I4 Cu2 I2 102.47(3) . .
I4 Cu2 Cu2 127.17(4) . 2_766
I2 Cu2 I1 100.60(3) . 2_766
I2 Cu2 Cu2 126.41(4) . 2_766
Cu2 Cu2 I1 55.56(3) 2_766 2_766
Cu1 Cu2 I1 66.26(3) . 2_766
Cu1 Cu2 I1 175.32(4) . .
Cu1 Cu2 I4 61.65(3) . .
Cu1 Cu2 I2 62.14(3) . .
Cu1 Cu2 Cu2 121.82(5) . 2_766
I4 Cu1 I1 97.67(3) . 2_766
I4 Cu1 I2 102.23(3) . .
I2 Cu1 I1 96.92(3) . 2_766
I3 Cu1 I1 113.93(3) . 2_766
I3 Cu1 I4 121.62(3) . .
I3 Cu1 I2 119.75(3) . .
I3 Cu1 Cu2 174.52(4) . .
Cu2 Cu1 I1 60.69(2) . 2_766
Cu2 Cu1 I4 61.76(3) . .
Cu2 Cu1 I2 61.67(3) . .
C6 N2 C1 125.9(5) . .
C2 N2 C6 108.6(4) . .
C2 N2 C1 125.5(5) . .
C2 N1 C5 109.0(4) . .
C2 N1 C3 125.3(5) . .
C5 N1 C3 125.5(5) . .
C12 N3 C7 125.5(5) . .
C8 N3 C12 109.4(5) . .
C8 N3 C7 125.0(5) . .
C11 N4 C9 125.6(5) . .
C8 N4 C11 109.5(5) . .
C8 N4 C9 124.8(5) . .
N2 C6 H6 126.0 . .
N2 C6 C5 108.1(5) . .
C5 C6 H6 126.0 . .
N2 C2 N1 108.6(4) . .
N2 C2 H2 125.7 . .
N1 C2 H2 125.7 . .
N1 C5 H5 127.1 . .
C6 C5 N1 105.7(5) . .
C6 C5 H5 127.1 . .
N3 C12 H12 126.6 . .
C11 C12 N3 106.8(5) . .
C11 C12 H12 126.6 . .
N2 C1 H1A 109.5 . .
N2 C1 H1B 109.5 . .
N2 C1 H1C 109.5 . .
H1A C1 H1B 109.5 . .
H1A C1 H1C 109.5 . .
H1B C1 H1C 109.5 . .
N1 C3 H3A 109.2 . .
N1 C3 H3B 109.2 . .
N1 C3 C4 112.0(5) . .
H3A C3 H3B 107.9 . .
C4 C3 H3A 109.2 . .
C4 C3 H3B 109.2 . .
N4 C11 H11 126.6 . .
C12 C11 N4 106.7(5) . .
C12 C11 H11 126.6 . .
N3 C8 H8 126.2 . .
N4 C8 N3 107.6(5) . .
N4 C8 H8 126.2 . .
N4 C9 H9A 109.8 . .
N4 C9 H9B 109.8 . .
N4 C9 C10 109.2(6) . .
H9A C9 H9B 108.3 . .
C10 C9 H9A 109.8 . .
C10 C9 H9B 109.8 . .
N3 C7 H7A 109.5 . .
N3 C7 H7B 109.5 . .
N3 C7 H7C 109.5 . .
H7A C7 H7B 109.5 . .
H7A C7 H7C 109.5 . .
H7B C7 H7C 109.5 . .
C9 C10 H10A 109.5 . .
C9 C10 H10B 109.5 . .
C9 C10 H10C 109.5 . .
H10A C10 H10B 109.5 . .
H10A C10 H10C 109.5 . .
H10B C10 H10C 109.5 . .
C3 C4 H4A 109.5 . .
C3 C4 H4B 109.5 . .
C3 C4 H4C 109.5 . .
H4A C4 H4B 109.5 . .
H4A C4 H4C 109.5 . .
H4B C4 H4C 109.5 . .

loop_
_geom_bond_atom_site_label_1
_geom_bond_atom_site_label_2
_geom_bond_distance
_geom_bond_site_symmetry_2
I1 Cu2 2.5765(8) .
I1 Cu2 2.7799(10) 2_766
I1 Cu1 2.9185(11) 2_766
I4 Cu2 2.6893(9) .
I4 Cu1 2.6866(10) .
I2 Cu2 2.6989(8) .
I2 Cu1 2.7108(10) .
I3 Cu1 2.5174(8) .
Cu2 I1 2.7800(9) 2_766
Cu2 Cu2 2.7477(15) 2_766
Cu2 Cu1 2.5479(10) .
Cu1 I1 2.9186(11) 2_766
N2 C6 1.366(7) .
N2 C2 1.330(7) .
N2 C1 1.464(7) .
N1 C2 1.341(7) .
N1 C5 1.380(7) .
N1 C3 1.469(7) .
N3 C12 1.373(7) .
N3 C8 1.330(7) .
N3 C7 1.470(8) .
N4 C11 1.379(7) .
N4 C8 1.317(7) .
N4 C9 1.488(7) .
C6 H6 0.9500 .
C6 C5 1.370(8) .
C2 H2 0.9500 .
C5 H5 0.9500 .
C12 H12 0.9500 .
C12 C11 1.341(8) .
C1 H1A 0.9800 .
C1 H1B 0.9800 .
C1 H1C 0.9800 .
C3 H3A 0.9900 .
C3 H3B 0.9900 .
C3 C4 1.516(9) .
C11 H11 0.9500 .
C8 H8 0.9500 .
C9 H9A 0.9900 .
C9 H9B 0.9900 .
C9 C10 1.492(9) .
C7 H7A 0.9800 .
C7 H7B 0.9800 .
C7 H7C 0.9800 .
C10 H10A 0.9800 .
C10 H10B 0.9800 .
C10 H10C 0.9800 .
C4 H4A 0.9800 .
C4 H4B 0.9800 .
C4 H4C 0.9800 .
